data_4038281
loop_
_publ_author_name
'Carlson, Angela S.'
'Liu, En-Chih'
'Topczewski, Joseph J.'

_publ_section_title
;
 A Cascade Reaction of Cinnamyl Azides with Acrylates Directly Generates
 Tetrahydro-Pyrrolo-Pyrazole Heterocycles.
;
_journal_issue 9
_journal_name_full 'The Journal of organic chemistry'
_journal_page_first 6044
_journal_page_last 6059
_journal_paper_doi 10.1021/acs.joc.0c00535
_journal_volume 85
_journal_year 2020
_chemical_formula_sum 'C24 H20 N4 O3'
_chemical_formula_weight 412.44
_space_group_crystal_system monoclinic
_space_group_IT_number 14
_space_group_name_Hall '-P 2ybc'
_space_group_name_H-M_alt 'P 1 21/c 1'
_atom_sites_solution_hydrogens geom
_audit_creation_method SHELXL-2018/3
_cell_angle_alpha 90
_cell_angle_beta 101.081(13)
_cell_angle_gamma 90
_cell_formula_units_Z 4
_cell_length_a 29.875(10)
_cell_length_b 5.607(2)
_cell_length_c 12.349(4)
_cell_measurement_reflns_used 9099
_cell_measurement_temperature 100(2)
_cell_measurement_theta_max 30.40
_cell_measurement_theta_min 2.78
_cell_volume 2030.0(12)
_computing_structure_refinement 'SHELXL-2018/3 (Sheldrick, 2018)'
_computing_structure_solution 'SHELXT 2014/5 (Sheldrick, 2014)'
_diffrn_ambient_temperature 100(2)
_diffrn_measured_fraction_theta_full 0.999
_diffrn_measured_fraction_theta_max 0.998
_diffrn_measurement_device_type Bruker_APEX-II_CCD
_diffrn_radiation_type MoK\a
_diffrn_radiation_wavelength 0.71073
_diffrn_reflns_av_R_equivalents 0.0900
_diffrn_reflns_av_unetI/netI 0.0570
_diffrn_reflns_Laue_measured_fraction_full 0.999
_diffrn_reflns_Laue_measured_fraction_max 0.998
_diffrn_reflns_limit_h_max 42
_diffrn_reflns_limit_h_min -42
_diffrn_reflns_limit_k_max 8
_diffrn_reflns_limit_k_min -8
_diffrn_reflns_limit_l_max 16
_diffrn_reflns_limit_l_min -17
_diffrn_reflns_number 50354
_diffrn_reflns_point_group_measured_fraction_full 0.999
_diffrn_reflns_point_group_measured_fraction_max 0.998
_diffrn_reflns_theta_full 25.242
_diffrn_reflns_theta_max 30.543
_diffrn_reflns_theta_min 2.084
_exptl_absorpt_coefficient_mu 0.091
_exptl_crystal_colour colorless
_exptl_crystal_density_diffrn 1.349
_exptl_crystal_description rectangular
_exptl_crystal_F_000 864
_exptl_crystal_size_max 0.220
_exptl_crystal_size_mid 0.120
_exptl_crystal_size_min 0.040
_refine_diff_density_max 0.633
_refine_diff_density_min -0.297
_refine_diff_density_rms 0.064
_refine_ls_extinction_method none
_refine_ls_goodness_of_fit_ref 1.038
_refine_ls_hydrogen_treatment constr
_refine_ls_matrix_type full
_refine_ls_number_parameters 281
_refine_ls_number_reflns 6181
_refine_ls_number_restraints 0
_refine_ls_restrained_S_all 1.038
_refine_ls_R_factor_all 0.0982
_refine_ls_R_factor_gt 0.0573
_refine_ls_shift/su_max 0.001
_refine_ls_shift/su_mean 0.000
_refine_ls_structure_factor_coef Fsqd
_refine_ls_weighting_details 'w=1/[\s^2^(Fo^2^)+(0.0612P)^2^+0.9942P] where P=(Fo^2^+2Fc^2^)/3'
_refine_ls_weighting_scheme calc
_refine_ls_wR_factor_gt 0.1278
_refine_ls_wR_factor_ref 0.1475
_reflns_Friedel_coverage 0.000
_reflns_number_gt 4170
_reflns_number_total 6181
_reflns_threshold_expression 'I > 2\s(I)'
_cod_data_source_file jo0c00535_si_001.cif
_cod_data_source_block mo_19112_0m_a
_cod_depositor_comments 'Adding full bibliography for 4038279--4038282.cif.'
_cod_original_cell_volume 2030.1(12)
_cod_original_sg_symbol_H-M 'P 21/c'
_cod_database_code 4038281
_shelx_shelxl_version_number 2018/3
_shelx_space_group_comment
;
The symmetry employed for this shelxl refinement is uniquely defined
by the following loop, which should always be used as a source of
symmetry information in preference to the above space-group names.
They are only intended as comments.
;
_shelx_estimated_absorpt_t_min 0.980
_shelx_estimated_absorpt_t_max 0.996

loop_
_space_group_symop_operation_xyz
'x, y, z'
'-x, y+1/2, -z+1/2'
'-x, -y, -z'
'x, -y-1/2, z-1/2'

loop_
_atom_site_label
_atom_site_type_symbol
_atom_site_fract_x
_atom_site_fract_y
_atom_site_fract_z
_atom_site_U_iso_or_equiv
_atom_site_adp_type
_atom_site_occupancy
_atom_site_site_symmetry_order
_atom_site_calc_flag
_atom_site_refinement_flags_posn
_atom_site_refinement_flags_adp
_atom_site_refinement_flags_occupancy
_atom_site_disorder_assembly
_atom_site_disorder_group
O1 O 0.96360(4) 0.5536(2) 0.08279(9) 0.0189(3) Uani 1 1 d . . . . .
N1 N 0.72116(5) 0.1971(3) 0.64313(12) 0.0193(3) Uani 1 1 d . . . . .
C1 C 0.76282(6) 0.3391(3) 0.66897(15) 0.0220(4) Uani 1 1 d . . . . .
H00D H 0.787203 0.240575 0.713077 0.026 Uiso 1 1 calc R U . . .
H00G H 0.757340 0.476524 0.715045 0.026 Uiso 1 1 calc R U . . .
O2 O 0.66104(4) 0.5341(2) 0.75002(11) 0.0247(3) Uani 1 1 d . . . . .
N2 N 0.72447(5) -0.0302(3) 0.60708(13) 0.0223(3) Uani 1 1 d . . . . .
C2 C 0.77918(6) 0.4309(3) 0.56870(14) 0.0203(4) Uani 1 1 d . . . . .
H2 H 0.762737 0.556081 0.526960 0.024 Uiso 1 1 calc R U . . .
N3 N 0.68764(6) -0.1105(3) 0.55281(12) 0.0226(3) Uani 1 1 d . . . . .
O3 O 0.58935(5) -0.1393(2) 0.59762(10) 0.0246(3) Uani 1 1 d . . . . .
C3 C 0.81570(6) 0.3431(3) 0.53675(14) 0.0193(3) Uani 1 1 d . . . . .
H3 H 0.830372 0.214143 0.579297 0.023 Uiso 1 1 calc R U . . .
N4 N 0.61778(5) 0.2027(2) 0.68841(11) 0.0166(3) Uani 1 1 d . . . . .
C4 C 0.83636(6) 0.4200(3) 0.44379(14) 0.0178(3) Uani 1 1 d . . . . .
C5 C 0.82199(6) 0.6279(3) 0.38042(14) 0.0208(4) Uani 1 1 d . . . . .
H5 H 0.797479 0.720245 0.396858 0.025 Uiso 1 1 calc R U . . .
C6 C 0.84295(6) 0.6968(3) 0.29608(14) 0.0200(4) Uani 1 1 d . . . . .
H6 H 0.832654 0.836148 0.254982 0.024 Uiso 1 1 calc R U . . .
C7 C 0.87980(6) 0.5642(3) 0.26878(13) 0.0160(3) Uani 1 1 d . . . . .
C8 C 0.90255(6) 0.6360(3) 0.18294(13) 0.0172(3) Uani 1 1 d . . . . .
H8 H 0.892648 0.773484 0.140032 0.021 Uiso 1 1 calc R U . . .
C9 C 0.93879(6) 0.5057(3) 0.16259(13) 0.0164(3) Uani 1 1 d . . . . .
C10 C 0.95402(6) 0.3005(3) 0.22606(14) 0.0183(3) Uani 1 1 d . . . . .
H10 H 0.979497 0.213267 0.211593 0.022 Uiso 1 1 calc R U . . .
C11 C 0.93226(6) 0.2275(3) 0.30791(14) 0.0187(3) Uani 1 1 d . . . . .
H11 H 0.942602 0.088993 0.349604 0.022 Uiso 1 1 calc R U . . .
C12 C 0.89440(6) 0.3562(3) 0.33134(13) 0.0160(3) Uani 1 1 d . . . . .
C13 C 0.87202(6) 0.2897(3) 0.41787(13) 0.0175(3) Uani 1 1 d . . . . .
H13 H 0.881898 0.150587 0.459552 0.021 Uiso 1 1 calc R U . . .
C14 C 0.95240(6) 0.7671(3) 0.02042(14) 0.0214(4) Uani 1 1 d . . . . .
H00A H 0.973108 0.786142 -0.031639 0.032 Uiso 1 1 calc R U . . .
H00B H 0.955508 0.904209 0.070510 0.032 Uiso 1 1 calc R U . . .
H00C H 0.920901 0.757387 -0.020407 0.032 Uiso 1 1 calc R U . . .
C15 C 0.61592(6) 0.0249(3) 0.60888(14) 0.0182(3) Uani 1 1 d . . . . .
C16 C 0.65206(6) 0.0798(3) 0.54059(14) 0.0193(4) Uani 1 1 d . . . . .
H16 H 0.638149 0.108776 0.461361 0.023 Uiso 1 1 calc R U . . .
C17 C 0.67678(6) 0.3003(3) 0.59415(14) 0.0179(3) Uani 1 1 d . . . . .
H17 H 0.678787 0.432280 0.540849 0.021 Uiso 1 1 calc R U . . .
C18 C 0.65214(6) 0.3703(3) 0.68616(14) 0.0174(3) Uani 1 1 d . . . . .
C19 C 0.58750(6) 0.2137(3) 0.76547(13) 0.0167(3) Uani 1 1 d . . . . .
C20 C 0.58748(6) 0.0305(3) 0.84092(14) 0.0195(4) Uani 1 1 d . . . . .
H20 H 0.606984 -0.103452 0.841401 0.023 Uiso 1 1 calc R U . . .
C21 C 0.55829(6) 0.0469(3) 0.91591(15) 0.0221(4) Uani 1 1 d . . . . .
H21 H 0.557930 -0.076535 0.968403 0.027 Uiso 1 1 calc R U . . .
C22 C 0.52980(6) 0.2419(3) 0.91452(15) 0.0213(4) Uani 1 1 d . . . . .
H22 H 0.509983 0.251824 0.966003 0.026 Uiso 1 1 calc R U . . .
C23 C 0.53012(6) 0.4236(3) 0.83781(15) 0.0207(4) Uani 1 1 d . . . . .
H23 H 0.510362 0.556744 0.836720 0.025 Uiso 1 1 calc R U . . .
C24 C 0.55918(6) 0.4107(3) 0.76311(14) 0.0178(3) Uani 1 1 d . . . . .
H24 H 0.559735 0.534819 0.711016 0.021 Uiso 1 1 calc R U . . .

loop_
_atom_site_aniso_label
_atom_site_aniso_U_11
_atom_site_aniso_U_22
_atom_site_aniso_U_33
_atom_site_aniso_U_23
_atom_site_aniso_U_13
_atom_site_aniso_U_12
O1 0.0199(6) 0.0205(6) 0.0177(6) 0.0022(5) 0.0071(5) 0.0012(5)
N1 0.0175(7) 0.0156(7) 0.0261(8) -0.0007(6) 0.0076(6) 0.0018(6)
C1 0.0204(9) 0.0235(9) 0.0230(9) -0.0018(7) 0.0067(7) -0.0022(7)
O2 0.0238(7) 0.0195(6) 0.0325(7) -0.0090(6) 0.0102(6) -0.0052(5)
N2 0.0277(8) 0.0153(7) 0.0263(8) 0.0015(6) 0.0115(7) 0.0022(6)
C2 0.0208(8) 0.0192(8) 0.0214(8) 0.0003(7) 0.0052(7) -0.0014(7)
N3 0.0308(9) 0.0145(7) 0.0247(8) -0.0006(6) 0.0106(7) 0.0003(6)
O3 0.0301(7) 0.0190(6) 0.0240(6) -0.0023(5) 0.0039(5) -0.0094(5)
C3 0.0207(8) 0.0194(8) 0.0181(8) 0.0006(7) 0.0048(7) 0.0008(7)
N4 0.0179(7) 0.0133(6) 0.0193(7) -0.0010(5) 0.0053(5) -0.0021(6)
C4 0.0193(8) 0.0176(8) 0.0166(8) -0.0001(6) 0.0039(6) 0.0006(7)
C5 0.0190(8) 0.0201(8) 0.0239(9) 0.0014(7) 0.0061(7) 0.0047(7)
C6 0.0206(8) 0.0181(8) 0.0214(8) 0.0027(7) 0.0040(7) 0.0039(7)
C7 0.0167(8) 0.0159(7) 0.0149(7) -0.0009(6) 0.0019(6) -0.0009(6)
C8 0.0194(8) 0.0163(8) 0.0156(7) 0.0015(6) 0.0021(6) 0.0003(7)
C9 0.0171(8) 0.0181(8) 0.0139(7) -0.0018(6) 0.0028(6) -0.0029(6)
C10 0.0178(8) 0.0185(8) 0.0190(8) -0.0017(7) 0.0044(6) 0.0017(7)
C11 0.0211(8) 0.0160(8) 0.0189(8) 0.0012(6) 0.0034(6) 0.0039(7)
C12 0.0181(8) 0.0150(7) 0.0147(7) -0.0013(6) 0.0022(6) 0.0003(6)
C13 0.0200(8) 0.0152(7) 0.0172(8) 0.0010(6) 0.0029(6) 0.0011(7)
C14 0.0263(9) 0.0192(8) 0.0198(8) 0.0018(7) 0.0070(7) -0.0011(7)
C15 0.0206(8) 0.0154(8) 0.0173(8) 0.0013(6) 0.0001(6) -0.0022(7)
C16 0.0254(9) 0.0141(8) 0.0186(8) 0.0002(6) 0.0050(7) -0.0007(7)
C17 0.0201(8) 0.0135(7) 0.0205(8) 0.0023(6) 0.0053(7) 0.0003(7)
C18 0.0173(8) 0.0132(7) 0.0214(8) 0.0015(6) 0.0034(6) 0.0001(6)
C19 0.0161(8) 0.0164(8) 0.0175(8) 0.0001(6) 0.0029(6) -0.0027(6)
C20 0.0191(8) 0.0154(8) 0.0231(9) 0.0029(7) 0.0015(7) -0.0008(7)
C21 0.0245(9) 0.0193(8) 0.0215(8) 0.0054(7) 0.0020(7) -0.0054(7)
C22 0.0206(9) 0.0232(9) 0.0211(8) -0.0001(7) 0.0068(7) -0.0045(7)
C23 0.0181(8) 0.0180(8) 0.0264(9) -0.0002(7) 0.0049(7) 0.0003(7)
C24 0.0195(8) 0.0150(8) 0.0186(8) 0.0022(6) 0.0025(6) -0.0018(7)

loop_
_atom_type_symbol
_atom_type_description
_atom_type_scat_dispersion_real
_atom_type_scat_dispersion_imag
_atom_type_scat_source
C C 0.0033 0.0016 'International Tables Vol C Tables 4.2.6.8 and 6.1.1.4'
H H 0.0000 0.0000 'International Tables Vol C Tables 4.2.6.8 and 6.1.1.4'
N N 0.0061 0.0033 'International Tables Vol C Tables 4.2.6.8 and 6.1.1.4'
O O 0.0106 0.0060 'International Tables Vol C Tables 4.2.6.8 and 6.1.1.4'

loop_
_geom_angle_atom_site_label_1
_geom_angle_atom_site_label_2
_geom_angle_atom_site_label_3
_geom_angle
_geom_angle_site_symmetry_1
_geom_angle_site_symmetry_3
_geom_angle_publ_flag
C9 O1 C14 116.73(13) . . ?
N2 N1 C1 118.05(14) . . ?
N2 N1 C17 110.59(14) . . ?
C1 N1 C17 122.68(14) . . ?
N1 C1 C2 113.85(15) . . ?
N1 C1 H00D 108.8 . . ?
C2 C1 H00D 108.8 . . ?
N1 C1 H00G 108.8 . . ?
C2 C1 H00G 108.8 . . ?
H00D C1 H00G 107.7 . . ?
N3 N2 N1 113.52(15) . . ?
C3 C2 C1 122.27(17) . . ?
C3 C2 H2 118.9 . . ?
C1 C2 H2 118.9 . . ?
N2 N3 C16 109.35(14) . . ?
C2 C3 C4 128.16(17) . . ?
C2 C3 H3 115.9 . . ?
C4 C3 H3 115.9 . . ?
C15 N4 C18 113.42(14) . . ?
C15 N4 C19 123.62(14) . . ?
C18 N4 C19 122.96(14) . . ?
C13 C4 C5 118.10(16) . . ?
C13 C4 C3 119.03(16) . . ?
C5 C4 C3 122.85(16) . . ?
C6 C5 C4 121.01(16) . . ?
C6 C5 H5 119.5 . . ?
C4 C5 H5 119.5 . . ?
C5 C6 C7 121.37(16) . . ?
C5 C6 H6 119.3 . . ?
C7 C6 H6 119.3 . . ?
C12 C7 C6 118.12(15) . . ?
C12 C7 C8 119.80(15) . . ?
C6 C7 C8 122.07(15) . . ?
C9 C8 C7 119.58(15) . . ?
C9 C8 H8 120.2 . . ?
C7 C8 H8 120.2 . . ?
O1 C9 C8 125.75(15) . . ?
O1 C9 C10 113.39(15) . . ?
C8 C9 C10 120.86(16) . . ?
C11 C10 C9 120.32(16) . . ?
C11 C10 H10 119.8 . . ?
C9 C10 H10 119.8 . . ?
C10 C11 C12 120.71(16) . . ?
C10 C11 H11 119.6 . . ?
C12 C11 H11 119.6 . . ?
C13 C12 C11 122.11(15) . . ?
C13 C12 C7 119.12(15) . . ?
C11 C12 C7 118.72(15) . . ?
C4 C13 C12 122.28(16) . . ?
C4 C13 H13 118.9 . . ?
C12 C13 H13 118.9 . . ?
O1 C14 H00A 109.5 . . ?
O1 C14 H00B 109.5 . . ?
H00A C14 H00B 109.5 . . ?
O1 C14 H00C 109.5 . . ?
H00A C14 H00C 109.5 . . ?
H00B C14 H00C 109.5 . . ?
O3 C15 N4 124.31(17) . . ?
O3 C15 C16 127.67(16) . . ?
N4 C15 C16 108.01(14) . . ?
N3 C16 C15 111.47(14) . . ?
N3 C16 C17 105.04(14) . . ?
C15 C16 C17 105.04(14) . . ?
N3 C16 H16 111.6 . . ?
C15 C16 H16 111.6 . . ?
C17 C16 H16 111.6 . . ?
N1 C17 C18 108.85(14) . . ?
N1 C17 C16 100.57(13) . . ?
C18 C17 C16 105.67(14) . . ?
N1 C17 H17 113.6 . . ?
C18 C17 H17 113.6 . . ?
C16 C17 H17 113.6 . . ?
O2 C18 N4 124.75(16) . . ?
O2 C18 C17 127.44(16) . . ?
N4 C18 C17 107.75(14) . . ?
C20 C19 C24 121.64(16) . . ?
C20 C19 N4 119.70(15) . . ?
C24 C19 N4 118.66(15) . . ?
C19 C20 C21 118.63(16) . . ?
C19 C20 H20 120.7 . . ?
C21 C20 H20 120.7 . . ?
C22 C21 C20 120.45(16) . . ?
C22 C21 H21 119.8 . . ?
C20 C21 H21 119.8 . . ?
C21 C22 C23 120.13(17) . . ?
C21 C22 H22 119.9 . . ?
C23 C22 H22 119.9 . . ?
C24 C23 C22 120.13(17) . . ?
C24 C23 H23 119.9 . . ?
C22 C23 H23 119.9 . . ?
C23 C24 C19 119.02(16) . . ?
C23 C24 H24 120.5 . . ?
C19 C24 H24 120.5 . . ?

loop_
_geom_bond_atom_site_label_1
_geom_bond_atom_site_label_2
_geom_bond_distance
_geom_bond_site_symmetry_2
_geom_bond_publ_flag
O1 C9 1.369(2) . ?
O1 C14 1.428(2) . ?
N1 N2 1.360(2) . ?
N1 C1 1.460(2) . ?
N1 C17 1.466(2) . ?
C1 C2 1.507(3) . ?
C1 H00D 0.9900 . ?
C1 H00G 0.9900 . ?
O2 C18 1.207(2) . ?
N2 N3 1.256(2) . ?
C2 C3 1.324(2) . ?
C2 H2 0.9500 . ?
N3 C16 1.493(2) . ?
O3 C15 1.206(2) . ?
C3 C4 1.469(2) . ?
C3 H3 0.9500 . ?
N4 C15 1.393(2) . ?
N4 C18 1.396(2) . ?
N4 C19 1.435(2) . ?
C4 C13 1.379(2) . ?
C4 C5 1.423(2) . ?
C5 C6 1.370(3) . ?
C5 H5 0.9500 . ?
C6 C7 1.422(2) . ?
C6 H6 0.9500 . ?
C7 C12 1.420(2) . ?
C7 C8 1.423(2) . ?
C8 C9 1.369(2) . ?
C8 H8 0.9500 . ?
C9 C10 1.417(2) . ?
C10 C11 1.366(2) . ?
C10 H10 0.9500 . ?
C11 C12 1.418(2) . ?
C11 H11 0.9500 . ?
C12 C13 1.415(2) . ?
C13 H13 0.9500 . ?
C14 H00A 0.9800 . ?
C14 H00B 0.9800 . ?
C14 H00C 0.9800 . ?
C15 C16 1.524(3) . ?
C16 C17 1.524(2) . ?
C16 H16 1.0000 . ?
C17 C18 1.519(2) . ?
C17 H17 1.0000 . ?
C19 C20 1.387(2) . ?
C19 C24 1.388(2) . ?
C20 C21 1.392(3) . ?
C20 H20 0.9500 . ?
C21 C22 1.384(3) . ?
C21 H21 0.9500 . ?
C22 C23 1.393(2) . ?
C22 H22 0.9500 . ?
C23 C24 1.385(3) . ?
C23 H23 0.9500 . ?
C24 H24 0.9500 . ?

loop_
_geom_torsion_atom_site_label_1
_geom_torsion_atom_site_label_2
_geom_torsion_atom_site_label_3
_geom_torsion_atom_site_label_4
_geom_torsion
_geom_torsion_site_symmetry_1
_geom_torsion_site_symmetry_2
_geom_torsion_site_symmetry_3
_geom_torsion_site_symmetry_4
_geom_torsion_publ_flag
N2 N1 C1 C2 76.1(2) . . . . ?
C17 N1 C1 C2 -68.5(2) . . . . ?
C1 N1 N2 N3 -157.27(15) . . . . ?
C17 N1 N2 N3 -8.7(2) . . . . ?
N1 C1 C2 C3 -107.5(2) . . . . ?
N1 N2 N3 C16 3.0(2) . . . . ?
C1 C2 C3 C4 -177.69(16) . . . . ?
C2 C3 C4 C13 -173.85(18) . . . . ?
C2 C3 C4 C5 7.8(3) . . . . ?
C13 C4 C5 C6 0.0(3) . . . . ?
C3 C4 C5 C6 178.32(17) . . . . ?
C4 C5 C6 C7 -0.1(3) . . . . ?
C5 C6 C7 C12 0.2(2) . . . . ?
C5 C6 C7 C8 -178.69(16) . . . . ?
C12 C7 C8 C9 -1.0(2) . . . . ?
C6 C7 C8 C9 177.88(15) . . . . ?
C14 O1 C9 C8 4.3(2) . . . . ?
C14 O1 C9 C10 -175.73(14) . . . . ?
C7 C8 C9 O1 179.77(15) . . . . ?
C7 C8 C9 C10 -0.1(2) . . . . ?
O1 C9 C10 C11 -179.04(15) . . . . ?
C8 C9 C10 C11 0.9(2) . . . . ?
C9 C10 C11 C12 -0.5(3) . . . . ?
C10 C11 C12 C13 -177.94(16) . . . . ?
C10 C11 C12 C7 -0.7(2) . . . . ?
C6 C7 C12 C13 -0.2(2) . . . . ?
C8 C7 C12 C13 178.75(15) . . . . ?
C6 C7 C12 C11 -177.53(15) . . . . ?
C8 C7 C12 C11 1.4(2) . . . . ?
C5 C4 C13 C12 0.0(3) . . . . ?
C3 C4 C13 C12 -178.35(15) . . . . ?
C11 C12 C13 C4 177.32(16) . . . . ?
C7 C12 C13 C4 0.0(2) . . . . ?
C18 N4 C15 O3 178.73(16) . . . . ?
C19 N4 C15 O3 -1.2(3) . . . . ?
C18 N4 C15 C16 -2.25(19) . . . . ?
C19 N4 C15 C16 177.79(14) . . . . ?
N2 N3 C16 C15 -109.76(16) . . . . ?
N2 N3 C16 C17 3.47(18) . . . . ?
O3 C15 C16 N3 -64.5(2) . . . . ?
N4 C15 C16 N3 116.56(15) . . . . ?
O3 C15 C16 C17 -177.68(17) . . . . ?
N4 C15 C16 C17 3.34(17) . . . . ?
N2 N1 C17 C18 120.50(15) . . . . ?
C1 N1 C17 C18 -92.61(18) . . . . ?
N2 N1 C17 C16 9.76(17) . . . . ?
C1 N1 C17 C16 156.65(15) . . . . ?
N3 C16 C17 N1 -7.66(16) . . . . ?
C15 C16 C17 N1 110.02(14) . . . . ?
N3 C16 C17 C18 -120.84(14) . . . . ?
C15 C16 C17 C18 -3.16(17) . . . . ?
C15 N4 C18 O2 -177.11(16) . . . . ?
C19 N4 C18 O2 2.8(3) . . . . ?
C15 N4 C18 C17 0.15(19) . . . . ?
C19 N4 C18 C17 -179.89(14) . . . . ?
N1 C17 C18 O2 71.9(2) . . . . ?
C16 C17 C18 O2 179.15(17) . . . . ?
N1 C17 C18 N4 -105.30(15) . . . . ?
C16 C17 C18 N4 1.98(17) . . . . ?
C15 N4 C19 C20 62.3(2) . . . . ?
C18 N4 C19 C20 -117.60(18) . . . . ?
C15 N4 C19 C24 -118.39(18) . . . . ?
C18 N4 C19 C24 61.7(2) . . . . ?
C24 C19 C20 C21 -0.2(2) . . . . ?
N4 C19 C20 C21 179.05(15) . . . . ?
C19 C20 C21 C22 0.3(3) . . . . ?
C20 C21 C22 C23 0.0(3) . . . . ?
C21 C22 C23 C24 -0.4(3) . . . . ?
C22 C23 C24 C19 0.5(3) . . . . ?
C20 C19 C24 C23 -0.2(2) . . . . ?
N4 C19 C24 C23 -179.48(15) . . . . ?
